data_2018168
loop_
_publ_author_name
'Pourayoubi, Mehrdad'
'Tarahhomi, Atekeh'
'Saneei, Anahid'
'Rheingold, Arnold L.'
'Golen, James A.'

_publ_section_title
;
 Different cyclic motifs in phosphoric triamides containing a
 C(O)NHP(O)(NH)~2~ skeleton and an <i>R</i>~2~^2^(10) graph set in
 three new compounds: a database analysis of hydrogen-bond strengths
 based on motifs
;
_journal_coeditor_code YP3002
_journal_issue 7
_journal_name_full 'Acta Crystallographica Section C'
_journal_page_first o265
_journal_page_last o272
_journal_paper_doi 10.1107/S0108270111019755
_journal_volume 67
_journal_year 2011
_chemical_formula_iupac 'C16 H17 Cl F2 N3 O2 P'
_chemical_formula_moiety 'C16 H17 Cl F2 N3 O2 P'
_chemical_formula_sum 'C16 H17 Cl F2 N3 O2 P'
_chemical_formula_weight 387.75
_chemical_name_systematic
;
<i>N</i>-(2-chloro-2,2-difluoroacetyl)-<i>N</i>',<i>N</i>''-bis(4-
methylphenyl)phosphoric triamide
;
_space_group_IT_number 15
_symmetry_cell_setting monoclinic
_symmetry_space_group_name_Hall '-C 2yc'
_symmetry_space_group_name_H-M 'C 1 2/c 1'
_atom_sites_solution_hydrogens geom
_atom_sites_solution_primary direct
_atom_sites_solution_secondary difmap
_audit_creation_method SHELXL97
_cell_angle_alpha 90.00
_cell_angle_beta 95.149(5)
_cell_angle_gamma 90.00
_cell_formula_units_Z 8
_cell_length_a 21.164(5)
_cell_length_b 5.0011(12)
_cell_length_c 33.635(8)
_cell_measurement_reflns_used 924
_cell_measurement_temperature 120(2)
_cell_measurement_theta_max 24.3
_cell_measurement_theta_min 2.5
_cell_volume 3545.7(15)
_computing_cell_refinement 'SAINT-Plus (Bruker, 1998)'
_computing_data_collection 'SMART (Bruker, 1998)'
_computing_data_reduction 'SAINT-Plus (Bruker, 1998)'
_computing_molecular_graphics
;
SHELXTL (Sheldrick, 2008) and Mercury (Macrae <i>et al.</i>,
2008)
;
_computing_publication_material
;
SHELXTL (Sheldrick, 2008) and enCIFer (Allen <i>et al.</i>,
2004)
;
_computing_structure_refinement 'SHELXL97 (Sheldrick, 2008)'
_computing_structure_solution 'SHELXS97 (Sheldrick, 2008)'
_diffrn_ambient_temperature 120(2)
_diffrn_measured_fraction_theta_full 0.984
_diffrn_measured_fraction_theta_max 0.984
_diffrn_measurement_device_type 'Bruker SMART 1000 CCD area-detector'
_diffrn_measurement_method '\f and \w'
_diffrn_radiation_monochromator graphite
_diffrn_radiation_source 'fine-focus sealed tube'
_diffrn_radiation_type MoK\a
_diffrn_radiation_wavelength 0.71073
_diffrn_reflns_av_R_equivalents 0.1111
_diffrn_reflns_av_sigmaI/netI 0.1453
_diffrn_reflns_limit_h_max 27
_diffrn_reflns_limit_h_min -27
_diffrn_reflns_limit_k_max 6
_diffrn_reflns_limit_k_min -6
_diffrn_reflns_limit_l_max 44
_diffrn_reflns_limit_l_min -44
_diffrn_reflns_number 16802
_diffrn_reflns_theta_full 25.00
_diffrn_reflns_theta_max 28.00
_diffrn_reflns_theta_min 2.19
_exptl_absorpt_coefficient_mu 0.341
_exptl_absorpt_correction_T_max 0.950
_exptl_absorpt_correction_T_min 0.903
_exptl_absorpt_correction_type multi-scan
_exptl_absorpt_process_details '(SADABS; Sheldrick, 1998)'
_exptl_crystal_colour colourless
_exptl_crystal_density_diffrn 1.453
_exptl_crystal_density_method 'not measured'
_exptl_crystal_description plate
_exptl_crystal_F_000 1600
_exptl_crystal_size_max 0.40
_exptl_crystal_size_mid 0.25
_exptl_crystal_size_min 0.15
_refine_diff_density_max 0.538
_refine_diff_density_min -0.441
_refine_ls_extinction_method none
_refine_ls_goodness_of_fit_ref 1.002
_refine_ls_hydrogen_treatment mixed
_refine_ls_matrix_type full
_refine_ls_number_parameters 237
_refine_ls_number_reflns 3058
_refine_ls_number_restraints 3
_refine_ls_restrained_S_all 1.001
_refine_ls_R_factor_all 0.1388
_refine_ls_R_factor_gt 0.0755
_refine_ls_shift/su_max 0.000
_refine_ls_shift/su_mean 0.000
_refine_ls_structure_factor_coef Fsqd
_refine_ls_weighting_details 'calc w=1/[\s^2^(Fo^2^)+(0.0901P)^2^+0.0000P] where P=(Fo^2^+2Fc^2^)/3'
_refine_ls_weighting_scheme calc
_refine_ls_wR_factor_gt 0.1747
_refine_ls_wR_factor_ref 0.1966
_reflns_number_gt 1614
_reflns_number_total 3058
_reflns_threshold_expression I>2\s(I)
_cod_data_source_file yp3002.cif
_cod_data_source_block III
_cod_original_sg_symbol_H-M 'C 2/c'
_cod_database_code 2018168

loop_
_symmetry_equiv_pos_as_xyz
'x, y, z'
'-x, y, -z+1/2'
'x+1/2, y+1/2, z'
'-x+1/2, y+1/2, -z+1/2'
'-x, -y, -z'
'x, -y, z-1/2'
'-x+1/2, -y+1/2, -z'
'x+1/2, -y+1/2, z-1/2'

loop_
_atom_site_type_symbol
_atom_site_label
_atom_site_fract_x
_atom_site_fract_y
_atom_site_fract_z
_atom_site_U_iso_or_equiv
_atom_site_adp_type
_atom_site_calc_flag
_atom_site_refinement_flags
_atom_site_occupancy
_atom_site_symmetry_multiplicity
_atom_site_disorder_assembly
_atom_site_disorder_group
Cl Cl1 1.07693(9) 0.1339(5) 0.50628(5) 0.0667(7) Uani d . 1 1 . .
P P1 1.11556(7) 0.1608(3) 0.64991(4) 0.0193(4) Uani d . 1 1 . .
F F1 1.17528(16) 0.4191(6) 0.51375(9) 0.0340(9) Uani d . 1 1 . .
F F2 1.1879(2) 0.0143(7) 0.53346(11) 0.0533(12) Uani d . 1 1 . .
O O1 1.13291(19) 0.5481(7) 0.58314(11) 0.0304(10) Uani d . 1 1 . .
O O2 1.11008(17) -0.1113(6) 0.66623(10) 0.0211(9) Uani d . 1 1 . .
N N1 1.1313(2) 0.1096(8) 0.60159(13) 0.0255(11) Uani d D 1 1 . .
H H1 1.128(3) -0.047(6) 0.5915(15) 0.031 Uiso d D 1 1 . .
N N2 1.1705(2) 0.3488(9) 0.67132(14) 0.0252(11) Uani d D 1 1 . .
H H2 1.155(2) 0.498(7) 0.6769(16) 0.030 Uiso d D 1 1 . .
N N3 1.0536(2) 0.3520(8) 0.64951(13) 0.0195(10) Uani d D 1 1 . .
H H3 1.057(3) 0.517(4) 0.6529(15) 0.023 Uiso d D 1 1 . .
C C1 1.1362(3) 0.3080(11) 0.57531(16) 0.0250(13) Uani d . 1 1 . .
C C2 1.1476(3) 0.2237(11) 0.53266(16) 0.0259(14) Uani d . 1 1 . .
C C3 1.2329(2) 0.2702(10) 0.68457(15) 0.0202(13) Uani d . 1 1 . .
C C4 1.2661(3) 0.4174(12) 0.71479(16) 0.0292(14) Uani d . 1 1 . .
H H4 1.2468 0.5632 0.7258 0.035 Uiso calc R 1 1 . .
C C5 1.3272(3) 0.3502(14) 0.72854(18) 0.0395(16) Uani d . 1 1 . .
H H5 1.3489 0.4564 0.7479 0.047 Uiso calc R 1 1 . .
C C6 1.3573(3) 0.1284(14) 0.71425(18) 0.0365(16) Uani d . 1 1 . .
C C7 1.3234(3) -0.0177(13) 0.68427(18) 0.0363(16) Uani d . 1 1 . .
H H7 1.3424 -0.1670 0.6739 0.044 Uiso calc R 1 1 . .
C C8 1.2631(3) 0.0502(11) 0.66942(17) 0.0303(15) Uani d . 1 1 . .
H H8 1.2423 -0.0513 0.6491 0.036 Uiso calc R 1 1 . .
C C9 1.4224(3) 0.0471(16) 0.7311(2) 0.058(2) Uani d . 1 1 . .
H H9A 1.4515 0.1916 0.7282 0.087 Uiso calc R 1 1 . .
H H9B 1.4358 -0.1070 0.7171 0.087 Uiso calc R 1 1 . .
H H9C 1.4216 0.0045 0.7589 0.087 Uiso calc R 1 1 . .
C C10 0.9932(2) 0.2677(10) 0.63021(16) 0.0200(13) Uani d . 1 1 . .
C C11 0.9670(3) 0.4022(11) 0.59698(17) 0.0288(14) Uani d . 1 1 . .
H H11 0.9888 0.5430 0.5864 0.035 Uiso calc R 1 1 . .
C C12 0.9081(3) 0.3269(14) 0.57938(17) 0.0384(16) Uani d . 1 1 . .
H H12 0.8901 0.4218 0.5574 0.046 Uiso calc R 1 1 . .
C C13 0.8753(3) 0.1132(13) 0.59379(18) 0.0367(16) Uani d . 1 1 . .
C C14 0.9029(3) -0.0193(12) 0.62645(19) 0.0348(16) Uani d . 1 1 . .
H H14 0.8816 -0.1633 0.6365 0.042 Uiso calc R 1 1 . .
C C15 0.9619(3) 0.0533(12) 0.64529(17) 0.0287(14) Uani d . 1 1 . .
H H15 0.9796 -0.0404 0.6674 0.034 Uiso calc R 1 1 . .
C C16 0.8104(3) 0.0371(15) 0.5755(2) 0.0493(19) Uani d . 1 1 . .
H H16A 0.8099 -0.1495 0.5687 0.074 Uiso calc R 1 1 . .
H H16B 0.8002 0.1411 0.5518 0.074 Uiso calc R 1 1 . .
H H16C 0.7797 0.0709 0.5942 0.074 Uiso calc R 1 1 . .

loop_
_atom_site_aniso_label
_atom_site_aniso_U_11
_atom_site_aniso_U_22
_atom_site_aniso_U_33
_atom_site_aniso_U_12
_atom_site_aniso_U_13
_atom_site_aniso_U_23
Cl1 0.0572(13) 0.1051(18) 0.0372(10) -0.0479(12) 0.0011(9) -0.0163(11)
P1 0.0193(8) 0.0126(7) 0.0254(8) -0.0012(6) -0.0004(6) 0.0007(7)
F1 0.045(2) 0.0230(19) 0.0357(19) -0.0062(16) 0.0125(16) 0.0041(15)
F2 0.091(3) 0.031(2) 0.042(2) 0.024(2) 0.027(2) 0.0010(18)
O1 0.045(3) 0.007(2) 0.039(3) -0.0011(18) 0.0058(19) -0.0035(18)
O2 0.033(2) 0.0052(19) 0.026(2) 0.0001(15) 0.0058(16) 0.0044(15)
N1 0.039(3) 0.009(2) 0.029(3) -0.001(2) 0.003(2) 0.003(2)
N2 0.023(3) 0.014(2) 0.038(3) -0.005(2) -0.001(2) -0.005(2)
N3 0.021(3) 0.007(2) 0.030(3) 0.000(2) -0.0009(19) -0.002(2)
C1 0.026(3) 0.021(3) 0.028(3) -0.002(3) 0.004(2) 0.004(3)
C2 0.032(4) 0.015(3) 0.032(3) -0.010(3) 0.009(3) -0.001(3)
C3 0.013(3) 0.023(3) 0.025(3) 0.003(2) 0.003(2) 0.008(2)
C4 0.026(4) 0.029(4) 0.032(3) 0.000(3) -0.001(3) -0.001(3)
C5 0.033(4) 0.052(4) 0.033(4) -0.014(3) 0.003(3) -0.003(3)
C6 0.019(3) 0.055(5) 0.035(4) -0.004(3) 0.000(3) 0.013(3)
C7 0.029(4) 0.036(4) 0.044(4) 0.006(3) 0.009(3) 0.010(3)
C8 0.026(4) 0.026(3) 0.039(4) 0.002(3) 0.004(3) -0.007(3)
C9 0.030(4) 0.079(6) 0.064(5) 0.003(4) -0.003(4) 0.026(4)
C10 0.017(3) 0.012(3) 0.031(3) 0.003(2) 0.002(2) -0.001(2)
C11 0.025(3) 0.022(3) 0.039(4) 0.001(3) 0.005(3) 0.009(3)
C12 0.032(4) 0.050(4) 0.031(3) 0.001(3) -0.005(3) 0.007(3)
C13 0.029(4) 0.044(4) 0.038(4) -0.003(3) 0.009(3) -0.010(3)
C14 0.022(4) 0.036(4) 0.048(4) -0.008(3) 0.008(3) -0.003(3)
C15 0.027(4) 0.031(3) 0.029(3) -0.002(3) 0.008(3) 0.002(3)
C16 0.024(4) 0.067(5) 0.058(5) -0.006(3) 0.007(3) -0.017(4)

loop_
_atom_type_symbol
_atom_type_description
_atom_type_scat_dispersion_real
_atom_type_scat_dispersion_imag
_atom_type_scat_source
C C 0.0033 0.0016 'International Tables Vol C Tables 4.2.6.8 and 6.1.1.4'
H H 0.0000 0.0000 'International Tables Vol C Tables 4.2.6.8 and 6.1.1.4'
N N 0.0061 0.0033 'International Tables Vol C Tables 4.2.6.8 and 6.1.1.4'
O O 0.0106 0.0060 'International Tables Vol C Tables 4.2.6.8 and 6.1.1.4'
F F 0.0171 0.0103 'International Tables Vol C Tables 4.2.6.8 and 6.1.1.4'
P P 0.1023 0.0942 'International Tables Vol C Tables 4.2.6.8 and 6.1.1.4'
Cl Cl 0.1484 0.1585 'International Tables Vol C Tables 4.2.6.8 and 6.1.1.4'

loop_
_geom_angle_atom_site_label_1
_geom_angle_atom_site_label_2
_geom_angle_atom_site_label_3
_geom_angle_site_symmetry_1
_geom_angle_site_symmetry_3
_geom_angle
_geom_angle_publ_flag
O2 P1 N2 . . 116.7(2) y
O2 P1 N3 . . 117.1(2) y
N2 P1 N3 . . 102.1(2) y
O2 P1 N1 . . 104.2(2) y
N2 P1 N1 . . 108.5(2) y
N3 P1 N1 . . 107.9(2) y
C1 N1 P1 . . 123.4(4) y
C1 N1 H1 . . 115(4) ?
P1 N1 H1 . . 120(4) ?
C3 N2 P1 . . 126.5(4) y
C3 N2 H2 . . 123(4) ?
P1 N2 H2 . . 109(4) ?
C10 N3 P1 . . 120.9(3) y
C10 N3 H3 . . 114(4) ?
P1 N3 H3 . . 122(4) ?
O1 C1 N1 . . 124.8(5) y
O1 C1 C2 . . 118.9(5) ?
N1 C1 C2 . . 116.2(5) ?
F1 C2 F2 . . 106.0(4) ?
F1 C2 C1 . . 111.0(4) ?
F2 C2 C1 . . 110.3(5) ?
F1 C2 Cl1 . . 110.1(4) ?
F2 C2 Cl1 . . 109.0(4) ?
C1 C2 Cl1 . . 110.5(4) ?
C8 C3 C4 . . 117.7(5) ?
C8 C3 N2 . . 123.6(5) ?
C4 C3 N2 . . 118.7(5) ?
C5 C4 C3 . . 121.0(6) ?
C5 C4 H4 . . 119.5 ?
C3 C4 H4 . . 119.5 ?
C4 C5 C6 . . 121.8(6) ?
C4 C5 H5 . . 119.1 ?
C6 C5 H5 . . 119.1 ?
C5 C6 C7 . . 116.6(6) ?
C5 C6 C9 . . 121.4(6) ?
C7 C6 C9 . . 121.9(7) ?
C8 C7 C6 . . 122.4(6) ?
C8 C7 H7 . . 118.8 ?
C6 C7 H7 . . 118.8 ?
C7 C8 C3 . . 120.4(6) ?
C7 C8 H8 . . 119.8 ?
C3 C8 H8 . . 119.8 ?
C6 C9 H9A . . 109.5 ?
C6 C9 H9B . . 109.5 ?
H9A C9 H9B . . 109.5 ?
C6 C9 H9C . . 109.5 ?
H9A C9 H9C . . 109.5 ?
H9B C9 H9C . . 109.5 ?
C15 C10 C11 . . 120.4(5) ?
C15 C10 N3 . . 119.8(5) ?
C11 C10 N3 . . 119.9(5) ?
C10 C11 C12 . . 119.7(5) ?
C10 C11 H11 . . 120.1 ?
C12 C11 H11 . . 120.1 ?
C13 C12 C11 . . 121.4(6) ?
C13 C12 H12 . . 119.3 ?
C11 C12 H12 . . 119.3 ?
C14 C13 C12 . . 117.6(6) ?
C14 C13 C16 . . 121.0(6) ?
C12 C13 C16 . . 121.3(6) ?
C13 C14 C15 . . 122.6(6) ?
C13 C14 H14 . . 118.7 ?
C15 C14 H14 . . 118.7 ?
C10 C15 C14 . . 118.3(5) ?
C10 C15 H15 . . 120.8 ?
C14 C15 H15 . . 120.8 ?
C13 C16 H16A . . 109.5 ?
C13 C16 H16B . . 109.5 ?
H16A C16 H16B . . 109.5 ?
C13 C16 H16C . . 109.5 ?
H16A C16 H16C . . 109.5 ?
H16B C16 H16C . . 109.5 ?

loop_
_geom_bond_atom_site_label_1
_geom_bond_atom_site_label_2
_geom_bond_site_symmetry_2
_geom_bond_distance
_geom_bond_publ_flag
Cl1 C2 . 1.729(6) ?
P1 O2 . 1.475(4) y
P1 N2 . 1.615(5) y
P1 N3 . 1.622(4) y
P1 N1 . 1.707(5) y
F1 C2 . 1.330(6) y
F2 C2 . 1.350(6) ?
O1 C1 . 1.233(6) y
N1 C1 . 1.339(7) y
N1 H1 . 0.86(2) ?
N2 C3 . 1.410(7) y
N2 H2 . 0.85(2) ?
N3 C10 . 1.443(7) ?
N3 H3 . 0.84(2) ?
C1 C2 . 1.535(8) ?
C3 C8 . 1.392(7) ?
C3 C4 . 1.394(7) ?
C4 C5 . 1.374(8) ?
C4 H4 . 0.9300 ?
C5 C6 . 1.387(9) ?
C5 H5 . 0.9300 ?
C6 C7 . 1.391(8) ?
C6 C9 . 1.498(8) ?
C7 C8 . 1.370(8) ?
C7 H7 . 0.9300 ?
C8 H8 . 0.9300 ?
C9 H9A . 0.9600 ?
C9 H9B . 0.9600 ?
C9 H9C . 0.9600 ?
C10 C15 . 1.381(7) ?
C10 C11 . 1.377(7) ?
C11 C12 . 1.384(8) ?
C11 H11 . 0.9300 ?
C12 C13 . 1.385(9) ?
C12 H12 . 0.9300 ?
C13 C14 . 1.368(8) ?
C13 C16 . 1.503(8) ?
C14 C15 . 1.396(8) ?
C14 H14 . 0.9300 ?
C15 H15 . 0.9300 ?
C16 H16A . 0.9600 ?
C16 H16B . 0.9600 ?
C16 H16C . 0.9600 ?

loop_
_geom_hbond_atom_site_label_D
_geom_hbond_atom_site_label_H
_geom_hbond_atom_site_label_A
_geom_hbond_site_symmetry_A
_geom_hbond_distance_DH
_geom_hbond_distance_HA
_geom_hbond_distance_DA
_geom_hbond_angle_DHA
N1 H1 O1 1_545 0.86(2) 2.05(3) 2.877(6) 163(5)
N2 H2 O2 1_565 0.85(2) 2.19(3) 2.986(6) 158(5)
N3 H3 O2 1_565 0.84(2) 2.20(3) 2.972(5) 153(5)

loop_
_geom_torsion_atom_site_label_1
_geom_torsion_atom_site_label_2
_geom_torsion_atom_site_label_3
_geom_torsion_atom_site_label_4
_geom_torsion_site_symmetry_1
_geom_torsion_site_symmetry_2
_geom_torsion_site_symmetry_3
_geom_torsion_site_symmetry_4
_geom_torsion
_geom_torsion_publ_flag
O2 P1 N1 C1 . . . . 176.1(4) y
N2 P1 N1 C1 . . . . -58.9(5) y
N3 P1 N1 C1 . . . . 51.0(5) y
O2 P1 N2 C3 . . . . 41.3(5) ?
N3 P1 N2 C3 . . . . 170.4(4) ?
N1 P1 N2 C3 . . . . -75.8(5) ?
O2 P1 N3 C10 . . . . -55.5(5) ?
N2 P1 N3 C10 . . . . 175.7(4) ?
N1 P1 N3 C10 . . . . 61.5(4) ?
P1 N1 C1 O1 . . . . 3.3(8) y
P1 N1 C1 C2 . . . . -177.4(4) ?
O1 C1 C2 F1 . . . . 23.3(7) ?
N1 C1 C2 F1 . . . . -156.1(5) ?
O1 C1 C2 F2 . . . . 140.4(5) ?
N1 C1 C2 F2 . . . . -39.0(7) ?
O1 C1 C2 Cl1 . . . . -99.1(5) ?
N1 C1 C2 Cl1 . . . . 81.5(5) ?
P1 N2 C3 C8 . . . . 23.2(8) ?
P1 N2 C3 C4 . . . . -156.0(4) ?
C8 C3 C4 C5 . . . . 1.3(8) ?
N2 C3 C4 C5 . . . . -179.5(5) ?
C3 C4 C5 C6 . . . . -2.7(9) ?
C4 C5 C6 C7 . . . . 2.2(9) ?
C4 C5 C6 C9 . . . . -176.3(6) ?
C5 C6 C7 C8 . . . . -0.4(9) ?
C9 C6 C7 C8 . . . . 178.0(6) ?
C6 C7 C8 C3 . . . . -0.9(9) ?
C4 C3 C8 C7 . . . . 0.5(8) ?
N2 C3 C8 C7 . . . . -178.7(5) ?
P1 N3 C10 C15 . . . . 66.1(6) ?
P1 N3 C10 C11 . . . . -114.2(5) ?
C15 C10 C11 C12 . . . . 2.0(8) ?
N3 C10 C11 C12 . . . . -177.7(5) ?
C10 C11 C12 C13 . . . . -1.8(9) ?
C11 C12 C13 C14 . . . . 0.8(9) ?
C11 C12 C13 C16 . . . . 178.0(6) ?
C12 C13 C14 C15 . . . . 0.0(9) ?
C16 C13 C14 C15 . . . . -177.1(6) ?
C11 C10 C15 C14 . . . . -1.1(8) ?
N3 C10 C15 C14 . . . . 178.6(5) ?
C13 C14 C15 C10 . . . . 0.1(9) ?

loop_
_cod_related_entry_id
_cod_related_entry_database
_cod_related_entry_code
1 ChemSpider 30654319
